data_4342593
loop_
_publ_author_name
'Feltham, Humphrey L. C.'
'Johnson, Chloe'
'Elliott, Anastasia B. S.'
'Gordon, Keith C.'
'Albrecht, Martin'
'Brooker, Sally'

_publ_section_title
;
 &quot;Tail&quot; Tuning of Iron(II) Spin Crossover Temperature by 100 K.
;
_journal_issue 6
_journal_name_full 'Inorganic chemistry'
_journal_page_first 2902
_journal_page_last 2909
_journal_paper_doi 10.1021/ic503040f
_journal_volume 54
_journal_year 2015
_chemical_formula_sum 'C49 H24 F23 Fe N12 S2'
_chemical_formula_weight 1337.77
_chemical_name_systematic
; 
 ? 
;
_space_group_IT_number 2
_symmetry_cell_setting triclinic
_symmetry_space_group_name_Hall '-P 1'
_symmetry_space_group_name_H-M 'P -1'
_atom_sites_solution_hydrogens geom
_atom_sites_solution_primary direct
_atom_sites_solution_secondary difmap
_audit_creation_method SHELXL-97
_cell_angle_alpha 95.764(3)
_cell_angle_beta 92.987(3)
_cell_angle_gamma 95.902(2)
_cell_formula_units_Z 2
_cell_length_a 11.3784(3)
_cell_length_b 12.1968(3)
_cell_length_c 21.7151(10)
_cell_measurement_temperature 100(2)
_cell_measurement_theta_max 26.02
_cell_measurement_theta_min 3.14
_cell_volume 2976.55(18)
_computing_structure_refinement 'SHELXL-97 (Sheldrick, 1997)'
_computing_structure_solution 'SHELXS-97 (Sheldrick, 1990)'
_diffrn_ambient_temperature 100(2)
_diffrn_measured_fraction_theta_full 0.998
_diffrn_measured_fraction_theta_max 0.998
_diffrn_measurement_device_type 'Oxford Diffraction Supernova'
_diffrn_radiation_monochromator graphite
_diffrn_radiation_source 'fine-focus sealed tube'
_diffrn_radiation_type MoK\a
_diffrn_radiation_wavelength 0.71073
_diffrn_reflns_av_R_equivalents 0.0668
_diffrn_reflns_av_sigmaI/netI 0.0860
_diffrn_reflns_limit_h_max 14
_diffrn_reflns_limit_h_min -14
_diffrn_reflns_limit_k_max 15
_diffrn_reflns_limit_k_min -14
_diffrn_reflns_limit_l_max 26
_diffrn_reflns_limit_l_min -26
_diffrn_reflns_number 36845
_diffrn_reflns_theta_full 26.02
_diffrn_reflns_theta_max 26.02
_diffrn_reflns_theta_min 3.14
_exptl_absorpt_coefficient_mu 0.440
_exptl_absorpt_correction_T_max 0.9869
_exptl_absorpt_correction_T_min 0.9573
_exptl_absorpt_correction_type multi-scan
_exptl_absorpt_process_details 'SCALE3 abspack'
_exptl_crystal_colour purple
_exptl_crystal_density_diffrn 1.493
_exptl_crystal_density_method 'not measured'
_exptl_crystal_description block
_exptl_crystal_F_000 1334
_exptl_crystal_size_max 0.10
_exptl_crystal_size_mid 0.05
_exptl_crystal_size_min 0.03
_platon_squeeze_details
;
;
_refine_diff_density_max 3.309
_refine_diff_density_min -1.065
_refine_diff_density_rms 0.139
_refine_ls_extinction_method none
_refine_ls_goodness_of_fit_ref 1.352
_refine_ls_hydrogen_treatment constr
_refine_ls_matrix_type full
_refine_ls_number_parameters 697
_refine_ls_number_reflns 11694
_refine_ls_number_restraints 0
_refine_ls_restrained_S_all 1.352
_refine_ls_R_factor_all 0.1313
_refine_ls_R_factor_gt 0.0890
_refine_ls_shift/su_max 0.000
_refine_ls_shift/su_mean 0.000
_refine_ls_structure_factor_coef Fsqd
_refine_ls_weighting_details 'calc w=1/[\s^2^(Fo^2^)+(0.1000P)^2^+0.0000P] where P=(Fo^2^+2Fc^2^)/3'
_refine_ls_weighting_scheme calc
_refine_ls_wR_factor_gt 0.2342
_refine_ls_wR_factor_ref 0.2506
_reflns_number_gt 7271
_reflns_number_total 11694
_reflns_threshold_expression >2sigma(I)
_cod_data_source_file ic503040f_si_002.cif
_cod_data_source_block hf1091_100K_SQUEEZE_2_in_manuscript
_cod_depositor_comments 'Adding full bibliography for 4342591--4342596.cif.'
_cod_original_cell_volume 2976.54(17)
_cod_original_sg_symbol_H-M P-1
_cod_database_code 4342593

loop_
_symmetry_equiv_pos_as_xyz
'x, y, z'
'-x, -y, -z'

loop_
_atom_site_label
_atom_site_type_symbol
_atom_site_fract_x
_atom_site_fract_y
_atom_site_fract_z
_atom_site_U_iso_or_equiv
_atom_site_adp_type
_atom_site_occupancy
_atom_site_symmetry_multiplicity
_atom_site_calc_flag
_atom_site_refinement_flags
Fe1 Fe 0.0000 1.0000 0.5000 0.0126(3) Uani 1 2 d S
Fe2 Fe -1.5000 1.5000 1.5000 0.0119(3) Uani 1 2 d S
C1 C 0.0755(4) 1.2412(4) 0.4947(3) 0.0148(11) Uani 1 1 d .
H1 H 0.1301 1.2177 0.4659 0.018 Uiso 1 1 calc R
C2 C 0.0757(5) 1.3542(4) 0.5121(2) 0.0153(11) Uani 1 1 d .
H2 H 0.1301 1.4065 0.4958 0.018 Uiso 1 1 calc R
C3 C -0.0057(4) 1.3897(4) 0.5540(3) 0.0172(12) Uani 1 1 d .
H3 H -0.0078 1.4665 0.5661 0.021 Uiso 1 1 calc R
C4 C -0.0817(5) 1.3127(4) 0.5772(3) 0.0168(12) Uani 1 1 d .
H4 H -0.1382 1.3354 0.6053 0.020 Uiso 1 1 calc R
C5 C -0.0757(4) 1.2001(4) 0.5594(2) 0.0142(11) Uani 1 1 d .
C6 C -0.1413(4) 1.1058(4) 0.5829(2) 0.0127(11) Uiso 1 1 d .
C7 C -0.2393(4) 0.9865(4) 0.6349(2) 0.0130(11) Uani 1 1 d .
C8 C -0.3160(4) 0.9379(4) 0.6787(2) 0.0146(11) Uani 1 1 d .
C9 C -0.3735(5) 0.7871(4) 0.7360(3) 0.0249(14) Uani 1 1 d .
H9 H -0.3688 0.7135 0.7458 0.030 Uiso 1 1 calc R
C10 C -0.4480(5) 0.8559(4) 0.7672(3) 0.0203(12) Uani 1 1 d .
H10 H -0.4930 0.8309 0.7998 0.024 Uiso 1 1 calc R
C11 C -0.4541(5) 0.9605(4) 0.7494(3) 0.0219(13) Uani 1 1 d .
H11 H -0.5072 1.0055 0.7693 0.026 Uiso 1 1 calc R
C12 C -0.3075(5) 0.8295(4) 0.6910(3) 0.0222(13) Uani 1 1 d .
H12 H -0.2568 0.7852 0.6685 0.027 Uiso 1 1 calc R
C13 C -0.2719(5) 1.1906(4) 0.6609(3) 0.0161(12) Uani 1 1 d .
C14 C -0.3671(5) 1.2323(4) 0.6348(2) 0.0155(11) Uani 1 1 d .
H14 H -0.4001 1.2018 0.5949 0.019 Uiso 1 1 calc R
C15 C -0.4149(5) 1.3186(4) 0.6665(3) 0.0170(12) Uani 1 1 d .
H15 H -0.4827 1.3467 0.6493 0.020 Uiso 1 1 calc R
C16 C -0.3633(4) 1.3644(4) 0.7240(2) 0.0136(11) Uani 1 1 d .
C17 C -0.2656(5) 1.3197(4) 0.7502(3) 0.0228(13) Uani 1 1 d .
H17 H -0.2302 1.3507 0.7895 0.027 Uiso 1 1 calc R
C18 C -0.2213(5) 1.2310(4) 0.7187(3) 0.0210(13) Uani 1 1 d .
H18 H -0.1571 1.1983 0.7365 0.025 Uiso 1 1 calc R
C19 C -0.4086(5) 1.4612(4) 0.7587(3) 0.0185(12) Uani 1 1 d .
C20 C -0.4975(5) 1.4309(4) 0.8069(3) 0.0222(13) Uani 1 1 d .
C21 C -0.5607(5) 1.5297(4) 0.8364(3) 0.0217(13) Uani 1 1 d .
C22 C -0.6275(5) 1.5079(4) 0.8962(3) 0.0210(13) Uani 1 1 d .
C23 C -0.7121(5) 1.5965(5) 0.9138(3) 0.0226(13) Uani 1 1 d .
C24 C -0.7515(5) 1.5938(5) 0.9813(3) 0.0251(13) Uani 1 1 d .
C25 C -0.8571(6) 1.6607(5) 0.9962(3) 0.0332(15) Uani 1 1 d .
C26 C -0.8765(7) 1.6847(6) 1.0641(3) 0.0423(18) Uani 1 1 d .
N1 N 0.0017(4) 1.1643(3) 0.5170(2) 0.0149(10) Uani 1 1 d .
N2 N -0.1127(4) 1.0070(3) 0.56437(19) 0.0132(9) Uani 1 1 d .
N3 N -0.1758(4) 0.9305(3) 0.5970(2) 0.0128(9) Uani 1 1 d .
N4 N -0.3906(4) 1.0026(4) 0.7061(2) 0.0206(10) Uiso 1 1 d .
N5 N -0.2208(4) 1.0985(3) 0.6271(2) 0.0140(9) Uani 1 1 d .
N6 N 0.1301(4) 1.0099(3) 0.5619(2) 0.0134(9) Uani 1 1 d .
F1 F -0.3179(3) 1.5313(2) 0.78822(16) 0.0268(8) Uani 1 1 d .
F2 F -0.4665(3) 1.5202(2) 0.71860(15) 0.0231(7) Uani 1 1 d .
F3 F -0.5792(3) 1.3525(2) 0.78189(15) 0.0244(7) Uani 1 1 d .
F4 F -0.4372(3) 1.3907(3) 0.85421(15) 0.0275(8) Uani 1 1 d .
F5 F -0.6407(3) 1.5541(3) 0.79386(15) 0.0322(9) Uani 1 1 d .
F6 F -0.4815(3) 1.6192(3) 0.85101(18) 0.0353(9) Uani 1 1 d .
F7 F -0.5491(3) 1.5058(3) 0.94268(16) 0.0371(9) Uani 1 1 d .
F8 F -0.6923(3) 1.4092(3) 0.88433(18) 0.0355(9) Uani 1 1 d .
F9 F -0.6577(3) 1.6973(3) 0.90866(18) 0.0377(9) Uani 1 1 d .
F10 F -0.8084(3) 1.5799(3) 0.87565(16) 0.0363(9) Uani 1 1 d .
F11 F -0.6608(3) 1.6375(3) 1.02115(17) 0.0435(10) Uani 1 1 d .
F12 F -0.7793(4) 1.4898(3) 0.99208(18) 0.0427(10) Uani 1 1 d .
F13 F -0.8419(3) 1.7584(3) 0.97128(17) 0.0374(9) Uani 1 1 d .
F14 F -0.9569(3) 1.6026(3) 0.96730(19) 0.0424(10) Uani 1 1 d .
F15 F -0.8809(4) 1.5911(3) 1.09228(18) 0.0473(10) Uani 1 1 d .
F16 F -0.7958(4) 1.7587(3) 1.09262(18) 0.0501(11) Uani 1 1 d .
F17 F -0.9826(4) 1.7257(4) 1.0702(2) 0.0626(13) Uani 1 1 d .
S1 S 0.32261(12) 1.06416(11) 0.65008(7) 0.0212(3) Uani 1 1 d .
C27 C 0.2087(5) 1.0315(4) 0.5990(3) 0.0167(12) Uani 1 1 d .
C28 C -1.5731(5) 1.2578(4) 1.5059(2) 0.0159(11) Uani 1 1 d .
H28 H -1.6291 1.2810 1.5340 0.019 Uiso 1 1 calc R
C29 C -1.5714(5) 1.1459(4) 1.4897(2) 0.0160(12) Uani 1 1 d .
H29 H -1.6248 1.0937 1.5068 0.019 Uiso 1 1 calc R
C30 C -1.4927(5) 1.1105(4) 1.4492(3) 0.0194(12) Uani 1 1 d .
H30 H -1.4907 1.0335 1.4377 0.023 Uiso 1 1 calc R
C31 C -1.4148(5) 1.1888(4) 1.4247(2) 0.0156(11) Uani 1 1 d .
H31 H -1.3584 1.1666 1.3966 0.019 Uiso 1 1 calc R
C32 C -1.4228(5) 1.3005(4) 1.4431(2) 0.0146(11) Uani 1 1 d .
C33 C -1.3598(5) 1.3933(4) 1.4174(2) 0.0146(11) Uiso 1 1 d .
C34 C -1.2625(5) 1.5113(4) 1.3649(3) 0.0153(12) Uani 1 1 d .
C35 C -1.1887(5) 1.5629(4) 1.3200(2) 0.0171(12) Uani 1 1 d .
C36 C -1.1333(5) 1.7176(5) 1.2652(3) 0.0281(14) Uani 1 1 d .
H36 H -1.1385 1.7920 1.2569 0.034 Uiso 1 1 calc R
C37 C -1.0617(5) 1.6537(5) 1.2328(3) 0.0235(13) Uani 1 1 d .
H37 H -1.0183 1.6819 1.2005 0.028 Uiso 1 1 calc R
C38 C -1.0531(5) 1.5461(5) 1.2476(3) 0.0217(13) Uani 1 1 d .
H38 H -0.9993 1.5034 1.2265 0.026 Uiso 1 1 calc R
C39 C -1.1982(5) 1.6728(4) 1.3105(3) 0.0199(12) Uani 1 1 d .
H39 H -1.2479 1.7159 1.3344 0.024 Uiso 1 1 calc R
C40 C -1.2249(4) 1.3116(4) 1.3413(3) 0.0152(11) Uani 1 1 d .
C41 C -1.1196(5) 1.2800(4) 1.3657(3) 0.0172(12) Uani 1 1 d .
H41 H -1.0849 1.3132 1.4047 0.021 Uiso 1 1 calc R
C42 C -1.0664(5) 1.1982(4) 1.3314(2) 0.0158(11) Uiso 1 1 d .
H42 H -0.9948 1.1748 1.3472 0.019 Uiso 1 1 calc R
C43 C -1.1171(5) 1.1511(4) 1.2747(3) 0.0180(12) Uiso 1 1 d .
C44 C -1.2254(5) 1.1805(4) 1.2520(2) 0.0157(11) Uani 1 1 d .
H44 H -1.2612 1.1461 1.2134 0.019 Uiso 1 1 calc R
C45 C -1.2799(5) 1.2601(4) 1.2861(2) 0.0159(11) Uiso 1 1 d .
H45 H -1.3546 1.2793 1.2718 0.019 Uiso 1 1 calc R
C46 C -1.0525(5) 1.0748(4) 1.2340(3) 0.0233(13) Uiso 1 1 d .
C47 C -0.9847(5) 1.1374(5) 1.1852(3) 0.0272(14) Uiso 1 1 d .
C48 C -0.9112(5) 1.0755(5) 1.1418(3) 0.0246(13) Uiso 1 1 d .
C53 C -1.2871(4) 1.5361(4) 1.5971(2) 0.0114(10) Uiso 1 1 d .
N7 N -1.4998(4) 1.3355(3) 1.4840(2) 0.0131(9) Uani 1 1 d .
N8 N -1.3888(4) 1.4934(3) 1.43397(19) 0.0117(9) Uiso 1 1 d .
N9 N -1.3295(4) 1.5675(3) 1.4018(2) 0.0155(10) Uani 1 1 d .
N10 N -1.1168(4) 1.5005(3) 1.2899(2) 0.0176(10) Uani 1 1 d .
N11 N -1.2783(4) 1.3995(3) 1.3740(2) 0.0129(9) Uani 1 1 d .
N12 N -1.3668(4) 1.5117(3) 1.5607(2) 0.0148(9) Uiso 1 1 d .
F18 F -1.1271(3) 0.9915(3) 1.20219(16) 0.0296(8) Uiso 1 1 d .
F19 F -0.9722(3) 1.0255(3) 1.26702(16) 0.0290(8) Uiso 1 1 d .
F21 F -0.9141(3) 1.2227(3) 1.21607(18) 0.0389(9) Uiso 1 1 d .
F20 F -1.0675(3) 1.1795(3) 1.14978(18) 0.0403(9) Uiso 1 1 d .
F22 F -0.8269(4) 1.0302(4) 1.1739(2) 0.0645(13) Uiso 1 1 d .
F23 F -0.9737(5) 0.9829(4) 1.1133(3) 0.0812(16) Uiso 1 1 d .
S2 S -1.17276(12) 1.56958(10) 1.64722(6) 0.0179(3) Uani 1 1 d .

loop_
_atom_site_aniso_label
_atom_site_aniso_U_11
_atom_site_aniso_U_22
_atom_site_aniso_U_33
_atom_site_aniso_U_23
_atom_site_aniso_U_13
_atom_site_aniso_U_12
Fe1 0.0121(5) 0.0113(5) 0.0151(6) 0.0031(4) 0.0016(4) 0.0029(4)
Fe2 0.0114(5) 0.0091(5) 0.0156(6) 0.0020(4) 0.0023(4) 0.0021(4)
C1 0.010(3) 0.013(2) 0.023(3) 0.007(2) 0.003(2) 0.004(2)
C2 0.014(3) 0.012(2) 0.019(3) 0.002(2) -0.005(2) -0.004(2)
C3 0.014(3) 0.018(3) 0.021(3) 0.003(2) 0.002(2) 0.004(2)
C4 0.019(3) 0.012(2) 0.021(3) 0.003(2) 0.006(2) 0.005(2)
C5 0.010(2) 0.017(3) 0.015(3) 0.001(2) 0.000(2) 0.001(2)
C7 0.012(3) 0.011(2) 0.015(3) 0.003(2) -0.007(2) 0.000(2)
C8 0.011(3) 0.013(2) 0.019(3) -0.001(2) 0.002(2) -0.002(2)
C9 0.022(3) 0.017(3) 0.036(4) 0.004(3) -0.001(3) -0.001(2)
C10 0.014(3) 0.026(3) 0.020(3) 0.005(2) 0.005(2) -0.004(2)
C11 0.019(3) 0.025(3) 0.023(3) 0.002(2) 0.012(3) 0.003(2)
C12 0.016(3) 0.019(3) 0.033(4) 0.006(3) 0.011(3) 0.005(2)
C13 0.013(3) 0.018(3) 0.019(3) 0.005(2) 0.004(2) 0.004(2)
C14 0.014(3) 0.019(3) 0.014(3) 0.006(2) -0.004(2) 0.004(2)
C15 0.017(3) 0.011(2) 0.025(3) 0.009(2) 0.000(2) 0.002(2)
C16 0.015(3) 0.008(2) 0.018(3) 0.000(2) 0.010(2) 0.000(2)
C17 0.020(3) 0.025(3) 0.023(3) -0.002(2) -0.001(3) 0.004(2)
C18 0.012(3) 0.018(3) 0.032(4) 0.003(2) -0.002(3) 0.002(2)
C19 0.019(3) 0.014(3) 0.022(3) 0.006(2) -0.002(3) 0.000(2)
C20 0.029(3) 0.020(3) 0.019(3) 0.005(2) -0.001(3) 0.009(3)
C21 0.023(3) 0.024(3) 0.020(3) 0.004(2) 0.006(3) 0.006(3)
C22 0.024(3) 0.025(3) 0.016(3) 0.003(2) 0.002(3) 0.010(3)
C23 0.023(3) 0.028(3) 0.017(3) 0.001(2) 0.001(3) 0.004(3)
C24 0.023(3) 0.032(3) 0.019(3) -0.002(3) -0.002(3) 0.007(3)
C25 0.029(4) 0.041(4) 0.033(4) 0.008(3) 0.012(3) 0.009(3)
C26 0.050(5) 0.044(4) 0.037(4) 0.009(4) 0.015(4) 0.019(4)
N1 0.015(2) 0.016(2) 0.013(2) 0.0019(18) 0.0002(19) 0.0022(19)
N2 0.012(2) 0.016(2) 0.012(2) 0.0077(18) -0.0003(19) 0.0017(18)
N3 0.012(2) 0.011(2) 0.017(2) 0.0042(18) 0.0029(19) 0.0028(17)
N5 0.016(2) 0.013(2) 0.013(2) -0.0006(17) 0.0022(19) 0.0014(18)
N6 0.013(2) 0.011(2) 0.017(2) 0.0028(18) 0.004(2) 0.0007(18)
F1 0.0267(18) 0.0202(16) 0.031(2) -0.0075(14) 0.0035(16) 0.0011(14)
F2 0.0319(19) 0.0173(15) 0.0225(18) 0.0031(13) 0.0069(15) 0.0108(14)
F3 0.0204(17) 0.0217(16) 0.0287(19) -0.0051(14) 0.0040(15) -0.0033(14)
F4 0.0290(19) 0.0299(17) 0.0281(19) 0.0083(15) 0.0046(16) 0.0179(15)
F5 0.040(2) 0.045(2) 0.0174(18) 0.0075(15) 0.0018(16) 0.0276(18)
F6 0.035(2) 0.0183(16) 0.051(2) -0.0065(16) 0.0197(18) -0.0030(15)
F7 0.039(2) 0.058(2) 0.0190(19) 0.0035(17) 0.0017(17) 0.0300(19)
F8 0.039(2) 0.0206(17) 0.048(2) 0.0015(16) 0.0154(19) 0.0021(16)
F9 0.047(2) 0.0215(17) 0.049(2) 0.0078(16) 0.027(2) 0.0096(17)
F10 0.028(2) 0.062(2) 0.0203(19) -0.0041(17) -0.0044(16) 0.0225(18)
F11 0.033(2) 0.072(3) 0.024(2) -0.0076(19) -0.0067(18) 0.019(2)
F12 0.061(3) 0.034(2) 0.041(2) 0.0137(17) 0.030(2) 0.0138(19)
F13 0.048(2) 0.0329(19) 0.037(2) 0.0074(17) 0.0141(19) 0.0225(18)
F14 0.0223(19) 0.061(2) 0.043(2) 0.001(2) 0.0049(18) 0.0053(18)
F15 0.062(3) 0.057(2) 0.026(2) 0.0083(19) 0.014(2) 0.011(2)
F16 0.067(3) 0.051(2) 0.031(2) -0.0119(19) 0.003(2) 0.013(2)
F17 0.055(3) 0.098(3) 0.043(3) 0.003(2) 0.022(2) 0.044(3)
S1 0.0184(7) 0.0205(7) 0.0241(8) 0.0005(6) -0.0056(6) 0.0049(6)
C27 0.019(3) 0.012(2) 0.021(3) 0.004(2) 0.007(3) 0.006(2)
C28 0.013(3) 0.020(3) 0.015(3) 0.004(2) 0.001(2) -0.001(2)
C29 0.018(3) 0.016(3) 0.015(3) 0.007(2) 0.002(2) 0.004(2)
C30 0.024(3) 0.013(3) 0.021(3) 0.005(2) -0.002(3) 0.001(2)
C31 0.016(3) 0.017(3) 0.016(3) 0.006(2) 0.003(2) 0.004(2)
C32 0.015(3) 0.014(2) 0.015(3) 0.006(2) 0.000(2) 0.001(2)
C34 0.015(3) 0.011(2) 0.019(3) -0.001(2) -0.007(2) 0.002(2)
C35 0.014(3) 0.022(3) 0.015(3) 0.006(2) -0.004(2) 0.001(2)
C36 0.031(3) 0.023(3) 0.033(4) 0.016(3) 0.006(3) 0.000(3)
C37 0.023(3) 0.029(3) 0.018(3) 0.007(2) 0.007(3) -0.005(3)
C38 0.015(3) 0.028(3) 0.023(3) 0.003(3) 0.012(3) 0.001(2)
C39 0.017(3) 0.017(3) 0.025(3) 0.004(2) -0.001(3) -0.001(2)
C40 0.012(3) 0.010(2) 0.025(3) 0.007(2) 0.003(2) -0.001(2)
C41 0.014(3) 0.019(3) 0.018(3) 0.003(2) -0.004(2) -0.002(2)
C44 0.018(3) 0.016(2) 0.013(3) 0.003(2) 0.001(2) -0.001(2)
N7 0.014(2) 0.009(2) 0.016(2) 0.0034(18) -0.0019(19) 0.0011(18)
N9 0.014(2) 0.016(2) 0.018(2) 0.0038(19) 0.005(2) 0.0017(18)
N10 0.019(2) 0.012(2) 0.022(3) 0.0011(19) 0.005(2) 0.0026(19)
N11 0.013(2) 0.010(2) 0.017(2) 0.0063(17) 0.0013(19) 0.0005(17)
S2 0.0145(7) 0.0178(7) 0.0207(8) 0.0000(6) -0.0018(6) 0.0021(5)

loop_
_atom_type_symbol
_atom_type_description
_atom_type_scat_dispersion_real
_atom_type_scat_dispersion_imag
_atom_type_scat_source
C C 0.0033 0.0016 'International Tables Vol C Tables 4.2.6.8 and 6.1.1.4'
H H 0.0000 0.0000 'International Tables Vol C Tables 4.2.6.8 and 6.1.1.4'
N N 0.0061 0.0033 'International Tables Vol C Tables 4.2.6.8 and 6.1.1.4'
F F 0.0171 0.0103 'International Tables Vol C Tables 4.2.6.8 and 6.1.1.4'
S S 0.1246 0.1234 'International Tables Vol C Tables 4.2.6.8 and 6.1.1.4'
Fe Fe 0.3463 0.8444 'International Tables Vol C Tables 4.2.6.8 and 6.1.1.4'

loop_
_geom_angle_atom_site_label_1
_geom_angle_atom_site_label_2
_geom_angle_atom_site_label_3
_geom_angle
_geom_angle_site_symmetry_1
_geom_angle_site_symmetry_3
N6 Fe1 N6 179.999(2) . 2_576
N6 Fe1 N2 90.79(17) . .
N6 Fe1 N2 89.21(17) 2_576 .
N6 Fe1 N2 89.21(17) . 2_576
N6 Fe1 N2 90.79(17) 2_576 2_576
N2 Fe1 N2 180.00(16) . 2_576
N6 Fe1 N1 92.33(16) . 2_576
N6 Fe1 N1 87.66(16) 2_576 2_576
N2 Fe1 N1 99.87(18) . 2_576
N2 Fe1 N1 80.13(18) 2_576 2_576
N6 Fe1 N1 87.67(16) . .
N6 Fe1 N1 92.33(16) 2_576 .
N2 Fe1 N1 80.13(18) . .
N2 Fe1 N1 99.87(18) 2_576 .
N1 Fe1 N1 179.998(1) 2_576 .
N12 Fe2 N12 179.999(3) . 2_288
N12 Fe2 N8 91.02(17) . 2_288
N12 Fe2 N8 88.98(18) 2_288 2_288
N12 Fe2 N8 88.98(18) . .
N12 Fe2 N8 91.02(17) 2_288 .
N8 Fe2 N8 179.998(3) 2_288 .
N12 Fe2 N7 88.07(16) . 2_288
N12 Fe2 N7 91.93(16) 2_288 2_288
N8 Fe2 N7 80.36(17) 2_288 2_288
N8 Fe2 N7 99.64(17) . 2_288
N12 Fe2 N7 91.93(16) . .
N12 Fe2 N7 88.07(16) 2_288 .
N8 Fe2 N7 99.64(17) 2_288 .
N8 Fe2 N7 80.36(17) . .
N7 Fe2 N7 179.998(4) 2_288 .
N1 C1 C2 122.8(5) . .
N1 C1 H1 118.6 . .
C2 C1 H1 118.6 . .
C1 C2 C3 118.9(5) . .
C1 C2 H2 120.5 . .
C3 C2 H2 120.5 . .
C4 C3 C2 119.2(5) . .
C4 C3 H3 120.4 . .
C2 C3 H3 120.4 . .
C3 C4 C5 119.3(5) . .
C3 C4 H4 120.4 . .
C5 C4 H4 120.4 . .
N1 C5 C4 122.0(5) . .
N1 C5 C6 110.3(4) . .
C4 C5 C6 127.6(5) . .
N2 C6 N5 109.8(4) . .
N2 C6 C5 117.3(5) . .
N5 C6 C5 132.4(4) . .
N3 C7 N5 109.6(5) . .
N3 C7 C8 124.7(4) . .
N5 C7 C8 125.7(5) . .
N4 C8 C12 123.4(5) . .
N4 C8 C7 117.2(4) . .
C12 C8 C7 119.4(5) . .
C12 C9 C10 118.1(5) . .
C12 C9 H9 120.9 . .
C10 C9 H9 120.9 . .
C11 C10 C9 118.1(5) . .
C11 C10 H10 120.9 . .
C9 C10 H10 120.9 . .
N4 C11 C10 124.3(5) . .
N4 C11 H11 117.8 . .
C10 C11 H11 117.8 . .
C9 C12 C8 119.0(5) . .
C9 C12 H12 120.5 . .
C8 C12 H12 120.5 . .
C14 C13 C18 122.6(5) . .
C14 C13 N5 119.6(5) . .
C18 C13 N5 117.8(4) . .
C13 C14 C15 119.6(5) . .
C13 C14 H14 120.2 . .
C15 C14 H14 120.2 . .
C14 C15 C16 119.5(4) . .
C14 C15 H15 120.2 . .
C16 C15 H15 120.2 . .
C15 C16 C17 119.9(5) . .
C15 C16 C19 121.4(4) . .
C17 C16 C19 118.7(5) . .
C18 C17 C16 119.8(5) . .
C18 C17 H17 120.1 . .
C16 C17 H17 120.1 . .
C13 C18 C17 118.5(5) . .
C13 C18 H18 120.7 . .
C17 C18 H18 120.7 . .
F1 C19 F2 107.0(4) . .
F1 C19 C16 110.8(4) . .
F2 C19 C16 110.1(4) . .
F1 C19 C20 108.1(5) . .
F2 C19 C20 106.0(4) . .
C16 C19 C20 114.5(4) . .
F3 C20 F4 108.3(4) . .
F3 C20 C19 110.0(5) . .
F4 C20 C19 107.9(4) . .
F3 C20 C21 108.4(5) . .
F4 C20 C21 107.0(4) . .
C19 C20 C21 115.0(4) . .
F5 C21 F6 108.3(4) . .
F5 C21 C20 107.9(4) . .
F6 C21 C20 109.8(5) . .
F5 C21 C22 107.3(4) . .
F6 C21 C22 107.6(5) . .
C20 C21 C22 115.7(4) . .
F7 C22 F8 110.1(4) . .
F7 C22 C23 109.3(4) . .
F8 C22 C23 108.3(5) . .
F7 C22 C21 109.0(5) . .
F8 C22 C21 107.2(4) . .
C23 C22 C21 112.9(4) . .
F10 C23 F9 108.5(4) . .
F10 C23 C22 109.8(4) . .
F9 C23 C22 109.4(5) . .
F10 C23 C24 108.1(5) . .
F9 C23 C24 108.3(5) . .
C22 C23 C24 112.6(4) . .
F12 C24 F11 108.0(5) . .
F12 C24 C25 109.0(5) . .
F11 C24 C25 106.7(5) . .
F12 C24 C23 109.4(5) . .
F11 C24 C23 109.1(5) . .
C25 C24 C23 114.5(5) . .
F13 C25 F14 106.9(5) . .
F13 C25 C26 108.4(5) . .
F14 C25 C26 108.8(6) . .
F13 C25 C24 109.2(5) . .
F14 C25 C24 107.8(5) . .
C26 C25 C24 115.4(5) . .
F16 C26 F15 109.9(6) . .
F16 C26 F17 107.0(6) . .
F15 C26 F17 107.3(6) . .
F16 C26 C25 112.5(6) . .
F15 C26 C25 110.7(6) . .
F17 C26 C25 109.2(6) . .
C1 N1 C5 117.7(4) . .
C1 N1 Fe1 126.4(3) . .
C5 N1 Fe1 115.7(3) . .
C6 N2 N3 108.2(4) . .
C6 N2 Fe1 116.1(3) . .
N3 N2 Fe1 135.7(3) . .
C7 N3 N2 107.0(4) . .
C11 N4 C8 116.8(4) . .
C6 N5 C7 105.4(4) . .
C6 N5 C13 126.7(4) . .
C7 N5 C13 127.9(5) . .
C27 N6 Fe1 170.6(4) . .
N6 C27 S1 178.2(5) . .
N7 C28 C29 123.3(5) . .
N7 C28 H28 118.4 . .
C29 C28 H28 118.4 . .
C30 C29 C28 119.5(5) . .
C30 C29 H29 120.2 . .
C28 C29 H29 120.2 . .
C29 C30 C31 119.2(5) . .
C29 C30 H30 120.4 . .
C31 C30 H30 120.4 . .
C32 C31 C30 117.7(5) . .
C32 C31 H31 121.2 . .
C30 C31 H31 121.2 . .
N7 C32 C31 123.1(5) . .
N7 C32 C33 111.1(4) . .
C31 C32 C33 125.5(5) . .
N8 C33 N11 109.1(4) . .
N8 C33 C32 118.0(5) . .
N11 C33 C32 132.7(4) . .
N9 C34 N11 109.7(5) . .
N9 C34 C35 122.9(4) . .
N11 C34 C35 127.3(5) . .
N10 C35 C39 123.5(5) . .
N10 C35 C34 117.4(4) . .
C39 C35 C34 119.2(5) . .
C37 C36 C39 119.1(5) . .
C37 C36 H36 120.5 . .
C39 C36 H36 120.5 . .
C36 C37 C38 118.9(5) . .
C36 C37 H37 120.5 . .
C38 C37 H37 120.5 . .
N10 C38 C37 122.9(5) . .
N10 C38 H38 118.5 . .
C37 C38 H38 118.5 . .
C36 C39 C35 118.1(5) . .
C36 C39 H39 120.9 . .
C35 C39 H39 120.9 . .
C45 C40 C41 121.7(5) . .
C45 C40 N11 118.9(4) . .
C41 C40 N11 119.4(5) . .
C42 C41 C40 118.2(5) . .
C42 C41 H41 120.9 . .
C40 C41 H41 120.9 . .
C43 C42 C41 120.3(5) . .
C43 C42 H42 119.8 . .
C41 C42 H42 119.8 . .
C42 C43 C44 120.7(5) . .
C42 C43 C46 120.4(5) . .
C44 C43 C46 118.7(5) . .
C45 C44 C43 119.4(5) . .
C45 C44 H44 120.3 . .
C43 C44 H44 120.3 . .
C44 C45 C40 119.5(5) . .
C44 C45 H45 120.3 . .
C40 C45 H45 120.3 . .
F19 C46 F18 106.4(4) . .
F19 C46 C43 112.0(5) . .
F18 C46 C43 111.9(5) . .
F19 C46 C47 107.5(5) . .
F18 C46 C47 107.1(5) . .
C43 C46 C47 111.6(5) . .
F21 C47 F20 108.1(4) . .
F21 C47 C48 107.8(5) . .
F20 C47 C48 107.0(5) . .
F21 C47 C46 107.6(5) . .
F20 C47 C46 106.6(5) . .
C48 C47 C46 119.3(5) . .
F23 C48 F22 100.0(5) . .
F23 C48 C47 111.1(5) . .
F22 C48 C47 110.4(5) . .
N12 C53 S2 178.7(5) . .
C28 N7 C32 117.2(4) . .
C28 N7 Fe2 126.9(4) . .
C32 N7 Fe2 115.7(3) . .
C33 N8 N9 110.0(4) . .
C33 N8 Fe2 114.3(3) . .
N9 N8 Fe2 135.7(3) . .
C34 N9 N8 106.6(4) . .
C35 N10 C38 117.3(4) . .
C33 N11 C34 104.6(4) . .
C33 N11 C40 128.7(4) . .
C34 N11 C40 126.6(5) . .
C53 N12 Fe2 169.5(4) . .

loop_
_geom_bond_atom_site_label_1
_geom_bond_atom_site_label_2
_geom_bond_distance
_geom_bond_site_symmetry_2
Fe1 N6 1.933(4) .
Fe1 N6 1.933(4) 2_576
Fe1 N2 1.947(4) .
Fe1 N2 1.947(4) 2_576
Fe1 N1 1.999(4) 2_576
Fe1 N1 1.999(4) .
Fe2 N12 1.941(4) .
Fe2 N12 1.941(4) 2_288
Fe2 N8 1.962(4) 2_288
Fe2 N8 1.962(4) .
Fe2 N7 2.002(4) 2_288
Fe2 N7 2.002(4) .
C1 N1 1.338(7) .
C1 C2 1.392(7) .
C1 H1 0.9500 .
C2 C3 1.402(8) .
C2 H2 0.9500 .
C3 C4 1.363(8) .
C3 H3 0.9500 .
C4 C5 1.399(7) .
C4 H4 0.9500 .
C5 N1 1.377(7) .
C5 C6 1.456(7) .
C6 N2 1.310(6) .
C6 N5 1.356(7) .
C7 N3 1.311(7) .
C7 N5 1.389(6) .
C7 C8 1.452(8) .
C8 N4 1.339(7) .
C8 C12 1.387(7) .
C9 C12 1.373(8) .
C9 C10 1.405(8) .
C9 H9 0.9500 .
C10 C11 1.379(7) .
C10 H10 0.9500 .
C11 N4 1.326(7) .
C11 H11 0.9500 .
C12 H12 0.9500 .
C13 C14 1.363(7) .
C13 C18 1.375(8) .
C13 N5 1.468(6) .
C14 C15 1.375(7) .
C14 H14 0.9500 .
C15 C16 1.389(7) .
C15 H15 0.9500 .
C16 C17 1.407(7) .
C16 C19 1.488(7) .
C17 C18 1.375(8) .
C17 H17 0.9500 .
C18 H18 0.9500 .
C19 F1 1.359(6) .
C19 F2 1.369(6) .
C19 C20 1.539(8) .
C20 F3 1.317(7) .
C20 F4 1.365(6) .
C20 C21 1.566(8) .
C21 F5 1.339(6) .
C21 F6 1.343(7) .
C21 C22 1.570(8) .
C22 F7 1.316(6) .
C22 F8 1.340(7) .
C22 C23 1.552(7) .
C23 F10 1.324(6) .
C23 F9 1.336(7) .
C23 C24 1.557(8) .
C24 F12 1.323(7) .
C24 F11 1.341(7) .
C24 C25 1.550(8) .
C25 F13 1.357(7) .
C25 F14 1.363(8) .
C25 C26 1.505(10) .
C26 F16 1.304(9) .
C26 F15 1.347(8) .
C26 F17 1.361(8) .
N2 N3 1.391(6) .
N6 C27 1.163(7) .
S1 C27 1.650(6) .
C28 N7 1.338(7) .
C28 C29 1.378(7) .
C28 H28 0.9500 .
C29 C30 1.359(8) .
C29 H29 0.9500 .
C30 C31 1.399(8) .
C30 H30 0.9500 .
C31 C32 1.395(7) .
C31 H31 0.9500 .
C32 N7 1.348(7) .
C32 C33 1.451(7) .
C33 N8 1.317(6) .
C33 N11 1.358(7) .
C34 N9 1.324(7) .
C34 N11 1.391(6) .
C34 C35 1.468(8) .
C35 N10 1.327(7) .
C35 C39 1.390(7) .
C36 C37 1.358(8) .
C36 C39 1.382(8) .
C36 H36 0.9500 .
C37 C38 1.394(8) .
C37 H37 0.9500 .
C38 N10 1.330(7) .
C38 H38 0.9500 .
C39 H39 0.9500 .
C40 C45 1.383(7) .
C40 C41 1.391(7) .
C40 N11 1.432(7) .
C41 C42 1.392(7) .
C41 H41 0.9500 .
C42 C43 1.377(7) .
C42 H42 0.9500 .
C43 C44 1.398(7) .
C43 C46 1.493(8) .
C44 C45 1.378(7) .
C44 H44 0.9500 .
C45 H45 0.9500 .
C46 F19 1.356(6) .
C46 F18 1.361(7) .
C46 C47 1.558(9) .
C47 F21 1.345(7) .
C47 F20 1.359(7) .
C47 C48 1.491(9) .
C48 F23 1.346(8) .
C48 F22 1.351(7) .
C53 N12 1.166(6) .
C53 S2 1.642(5) .
N8 N9 1.346(6) .

loop_
_geom_torsion_atom_site_label_1
_geom_torsion_atom_site_label_2
_geom_torsion_atom_site_label_3
_geom_torsion_atom_site_label_4
_geom_torsion
_geom_torsion_site_symmetry_1
N1 C1 C2 C3 -0.9(7) .
C1 C2 C3 C4 0.8(7) .
C2 C3 C4 C5 0.9(7) .
C3 C4 C5 N1 -2.6(7) .
C3 C4 C5 C6 174.2(5) .
N1 C5 C6 N2 4.2(6) .
C4 C5 C6 N2 -172.9(5) .
N1 C5 C6 N5 175.5(5) .
C4 C5 C6 N5 -1.6(9) .
N3 C7 C8 N4 -168.4(5) .
N5 C7 C8 N4 12.3(7) .
N3 C7 C8 C12 12.8(8) .
N5 C7 C8 C12 -166.5(5) .
C12 C9 C10 C11 2.3(8) .
C9 C10 C11 N4 -2.7(9) .
C10 C9 C12 C8 0.7(8) .
N4 C8 C12 C9 -3.9(8) .
C7 C8 C12 C9 174.8(5) .
C18 C13 C14 C15 0.5(9) .
N5 C13 C14 C15 179.9(5) .
C13 C14 C15 C16 1.9(8) .
C14 C15 C16 C17 -2.3(8) .
C14 C15 C16 C19 177.1(5) .
C15 C16 C17 C18 0.1(8) .
C19 C16 C17 C18 -179.3(5) .
C14 C13 C18 C17 -2.7(9) .
N5 C13 C18 C17 177.9(5) .
C16 C17 C18 C13 2.3(9) .
C15 C16 C19 F1 -142.4(5) .
C17 C16 C19 F1 37.0(7) .
C15 C16 C19 F2 -24.2(7) .
C17 C16 C19 F2 155.2(5) .
C15 C16 C19 C20 95.1(6) .
C17 C16 C19 C20 -85.5(6) .
F1 C19 C20 F3 -172.2(4) .
F2 C19 C20 F3 73.4(5) .
C16 C19 C20 F3 -48.2(6) .
F1 C19 C20 F4 -54.2(5) .
F2 C19 C20 F4 -168.6(4) .
C16 C19 C20 F4 69.8(6) .
F1 C19 C20 C21 65.1(5) .
F2 C19 C20 C21 -49.3(6) .
C16 C19 C20 C21 -170.9(4) .
F3 C20 C21 F5 -49.7(6) .
F4 C20 C21 F5 -166.3(4) .
C19 C20 C21 F5 73.9(6) .
F3 C20 C21 F6 -167.5(4) .
F4 C20 C21 F6 75.8(6) .
C19 C20 C21 F6 -43.9(6) .
F3 C20 C21 C22 70.5(6) .
F4 C20 C21 C22 -46.1(6) .
C19 C20 C21 C22 -165.9(5) .
F5 C21 C22 F7 -167.5(4) .
F6 C21 C22 F7 -51.1(5) .
C20 C21 C22 F7 72.0(6) .
F5 C21 C22 F8 73.4(5) .
F6 C21 C22 F8 -170.2(4) .
C20 C21 C22 F8 -47.1(6) .
F5 C21 C22 C23 -45.7(6) .
F6 C21 C22 C23 70.6(6) .
C20 C21 C22 C23 -166.2(5) .
F7 C22 C23 F10 -163.4(5) .
F8 C22 C23 F10 -43.5(6) .
C21 C22 C23 F10 75.0(6) .
F7 C22 C23 F9 77.6(6) .
F8 C22 C23 F9 -162.5(4) .
C21 C22 C23 F9 -44.0(6) .
F7 C22 C23 C24 -42.9(7) .
F8 C22 C23 C24 77.0(6) .
C21 C22 C23 C24 -164.5(5) .
F10 C23 C24 F12 77.5(5) .
F9 C23 C24 F12 -165.1(4) .
C22 C23 C24 F12 -44.0(6) .
F10 C23 C24 F11 -164.5(4) .
F9 C23 C24 F11 -47.1(6) .
C22 C23 C24 F11 74.0(6) .
F10 C23 C24 C25 -45.1(7) .
F9 C23 C24 C25 72.3(6) .
C22 C23 C24 C25 -166.6(5) .
F12 C24 C25 F13 -165.0(5) .
F11 C24 C25 F13 78.6(6) .
C23 C24 C25 F13 -42.2(7) .
F12 C24 C25 F14 -49.2(6) .
F11 C24 C25 F14 -165.7(5) .
C23 C24 C25 F14 73.6(6) .
F12 C24 C25 C26 72.6(7) .
F11 C24 C25 C26 -43.8(8) .
C23 C24 C25 C26 -164.6(6) .
F13 C25 C26 F16 -50.8(7) .
F14 C25 C26 F16 -166.7(5) .
C24 C25 C26 F16 72.0(7) .
F13 C25 C26 F15 -174.2(5) .
F14 C25 C26 F15 69.9(7) .
C24 C25 C26 F15 -51.4(8) .
F13 C25 C26 F17 67.9(7) .
F14 C25 C26 F17 -48.0(7) .
C24 C25 C26 F17 -169.3(6) .
C2 C1 N1 C5 -0.7(7) .
C2 C1 N1 Fe1 -175.7(4) .
C4 C5 N1 C1 2.5(7) .
C6 C5 N1 C1 -174.8(4) .
C4 C5 N1 Fe1 178.0(4) .
C6 C5 N1 Fe1 0.8(5) .
N6 Fe1 N1 C1 80.4(4) .
N6 Fe1 N1 C1 -99.6(4) 2_576
N2 Fe1 N1 C1 171.6(4) .
N2 Fe1 N1 C1 -8.4(4) 2_576
N1 Fe1 N1 C1 -56(8) 2_576
N6 Fe1 N1 C5 -94.7(4) .
N6 Fe1 N1 C5 85.3(4) 2_576
N2 Fe1 N1 C5 -3.5(3) .
N2 Fe1 N1 C5 176.5(3) 2_576
N1 Fe1 N1 C5 129(8) 2_576
N5 C6 N2 N3 0.4(5) .
C5 C6 N2 N3 173.6(4) .
N5 C6 N2 Fe1 179.4(3) .
C5 C6 N2 Fe1 -7.4(6) .
N6 Fe1 N2 C6 93.4(4) .
N6 Fe1 N2 C6 -86.6(4) 2_576
N2 Fe1 N2 C6 -11(12) 2_576
N1 Fe1 N2 C6 -174.1(3) 2_576
N1 Fe1 N2 C6 5.9(3) .
N6 Fe1 N2 N3 -87.9(4) .
N6 Fe1 N2 N3 92.1(4) 2_576
N2 Fe1 N2 N3 167(12) 2_576
N1 Fe1 N2 N3 4.6(5) 2_576
N1 Fe1 N2 N3 -175.4(5) .
N5 C7 N3 N2 1.1(5) .
C8 C7 N3 N2 -178.3(4) .
C6 N2 N3 C7 -0.9(5) .
Fe1 N2 N3 C7 -179.7(4) .
C10 C11 N4 C8 -0.2(8) .
C12 C8 N4 C11 3.6(8) .
C7 C8 N4 C11 -175.2(5) .
N2 C6 N5 C7 0.3(5) .
C5 C6 N5 C7 -171.5(5) .
N2 C6 N5 C13 177.9(4) .
C5 C6 N5 C13 6.2(8) .
N3 C7 N5 C6 -0.8(5) .
C8 C7 N5 C6 178.6(5) .
N3 C7 N5 C13 -178.5(4) .
C8 C7 N5 C13 0.9(8) .
C14 C13 N5 C6 83.4(7) .
C18 C13 N5 C6 -97.1(6) .
C14 C13 N5 C7 -99.4(6) .
C18 C13 N5 C7 80.1(7) .
N6 Fe1 N6 C27 176(11) 2_576
N2 Fe1 N6 C27 -89(3) .
N2 Fe1 N6 C27 91(3) 2_576
N1 Fe1 N6 C27 171(3) 2_576
N1 Fe1 N6 C27 -9(3) .
Fe1 N6 C27 S1 -59(17) .
N7 C28 C29 C30 -0.5(8) .
C28 C29 C30 C31 0.1(7) .
C29 C30 C31 C32 -0.5(7) .
C30 C31 C32 N7 1.4(7) .
C30 C31 C32 C33 -172.3(5) .
N7 C32 C33 N8 -3.3(6) .
C31 C32 C33 N8 171.1(5) .
N7 C32 C33 N11 -177.4(5) .
C31 C32 C33 N11 -3.0(9) .
N9 C34 C35 N10 173.6(5) .
N11 C34 C35 N10 -9.5(8) .
N9 C34 C35 C39 -7.1(8) .
N11 C34 C35 C39 169.8(5) .
C39 C36 C37 C38 -2.1(9) .
C36 C37 C38 N10 3.9(9) .
C37 C36 C39 C35 -1.1(8) .
N10 C35 C39 C36 3.1(8) .
C34 C35 C39 C36 -176.1(5) .
C45 C40 C41 C42 3.5(8) .
N11 C40 C41 C42 -176.8(5) .
C40 C41 C42 C43 0.4(8) .
C41 C42 C43 C44 -3.1(8) .
C41 C42 C43 C46 171.7(5) .
C42 C43 C44 C45 2.0(8) .
C46 C43 C44 C45 -172.9(5) .
C43 C44 C45 C40 1.8(8) .
C41 C40 C45 C44 -4.6(8) .
N11 C40 C45 C44 175.6(5) .
C42 C43 C46 F19 25.1(7) .
C44 C43 C46 F19 -160.0(5) .
C42 C43 C46 F18 144.5(5) .
C44 C43 C46 F18 -40.6(7) .
C42 C43 C46 C47 -95.5(6) .
C44 C43 C46 C47 79.4(6) .
F19 C46 C47 F21 -68.4(5) .
F18 C46 C47 F21 177.6(4) .
C43 C46 C47 F21 54.8(6) .
F19 C46 C47 F20 175.7(4) .
F18 C46 C47 F20 61.8(5) .
C43 C46 C47 F20 -61.1(6) .
F19 C46 C47 C48 54.6(7) .
F18 C46 C47 C48 -59.3(6) .
C43 C46 C47 C48 177.8(5) .
F21 C47 C48 F23 174.4(5) .
F20 C47 C48 F23 -69.5(6) .
C46 C47 C48 F23 51.5(7) .
F21 C47 C48 F22 64.4(6) .
F20 C47 C48 F22 -179.5(5) .
C46 C47 C48 F22 -58.6(7) .
C29 C28 N7 C32 1.3(7) .
C29 C28 N7 Fe2 176.1(4) .
C31 C32 N7 C28 -1.8(7) .
C33 C32 N7 C28 172.7(4) .
C31 C32 N7 Fe2 -177.2(4) .
C33 C32 N7 Fe2 -2.7(5) .
N12 Fe2 N7 C28 101.7(4) .
N12 Fe2 N7 C28 -78.3(4) 2_288
N8 Fe2 N7 C28 10.3(4) 2_288
N8 Fe2 N7 C28 -169.7(4) .
N7 Fe2 N7 C28 -107(94) 2_288
N12 Fe2 N7 C32 -83.4(4) .
N12 Fe2 N7 C32 96.6(4) 2_288
N8 Fe2 N7 C32 -174.8(3) 2_288
N8 Fe2 N7 C32 5.2(3) .
N7 Fe2 N7 C32 68(94) 2_288
N11 C33 N8 N9 0.9(5) .
C32 C33 N8 N9 -174.5(4) .
N11 C33 N8 Fe2 -176.9(3) .
C32 C33 N8 Fe2 7.6(6) .
N12 Fe2 N8 C33 85.3(4) .
N12 Fe2 N8 C33 -94.7(4) 2_288
N8 Fe2 N8 C33 -109(29) 2_288
N7 Fe2 N8 C33 173.2(3) 2_288
N7 Fe2 N8 C33 -6.8(3) .
N12 Fe2 N8 N9 -91.8(5) .
N12 Fe2 N8 N9 88.2(5) 2_288
N8 Fe2 N8 N9 74(29) 2_288
N7 Fe2 N8 N9 -3.9(5) 2_288
N7 Fe2 N8 N9 176.1(5) .
N11 C34 N9 N8 -0.5(5) .
C35 C34 N9 N8 176.9(4) .
C33 N8 N9 C34 -0.2(5) .
Fe2 N8 N9 C34 176.9(4) .
C39 C35 N10 C38 -1.6(8) .
C34 C35 N10 C38 177.6(5) .
C37 C38 N10 C35 -2.0(8) .
N8 C33 N11 C34 -1.2(5) .
C32 C33 N11 C34 173.4(5) .
N8 C33 N11 C40 -177.6(4) .
C32 C33 N11 C40 -3.0(9) .
N9 C34 N11 C33 1.0(5) .
C35 C34 N11 C33 -176.2(5) .
N9 C34 N11 C40 177.5(4) .
C35 C34 N11 C40 0.3(8) .
C45 C40 N11 C33 88.9(6) .
C41 C40 N11 C33 -90.9(6) .
C45 C40 N11 C34 -86.7(6) .
C41 C40 N11 C34 93.5(6) .
S2 C53 N12 Fe2 -107(20) .
N12 Fe2 N12 C53 165(100) 2_288
N8 Fe2 N12 C53 -88(2) 2_288
N8 Fe2 N12 C53 92(2) .
N7 Fe2 N12 C53 -8(2) 2_288
N7 Fe2 N12 C53 172(2) .

loop_
_platon_squeeze_void_nr
_platon_squeeze_void_average_x
_platon_squeeze_void_average_y
_platon_squeeze_void_average_z
_platon_squeeze_void_volume
_platon_squeeze_void_count_electrons
_platon_squeeze_void_content
1 -0.023 0.305 0.000 986 344 ' '
